data_4309870
loop_
_publ_author_name
'Abel Tamayo'
'Carlos Lodeiro'
'Lluis Escriche'
'Jaume Casab\'o'
'Berta Covelo'
'Pablo Gonz\'alez'

_publ_contact_author_address
; REQUIMTE-CQTB
  Departamento de Qu\'imica
  Faculdade de Ci\^encias e Tecnologia
  Universidade Nova de Lisboa
  2829-516 Monte de Caparica
  Portugal
;
_publ_contact_author_email
;       
'lodeiro@dq.fct.unl.pt (CL) & lluis.escriche@uab.es (LE)'
;
_publ_contact_author_fax
;
'00 351 21 2948385 (CL) & 00 34 93 5812497 (LE)'
;
_publ_contact_author_name 'Dr. Carlos Lodeiro & Dr. Lluis Escriche'
_publ_contact_author_phone '00 351 21 2948300 (CL)'
_publ_section_title
;
New Fluorescence PET Systems Based on N2S2 Pyridine-Anthracene-Containing
Macrocyclic Ligands. Spectrophotometric, Spectrofluorimetric, and Metal Ion
Binding Studies
;
_journal_name_full 'Inorganic Chemistry'
_journal_page_first 8105
_journal_page_last 8115
_journal_paper_doi 10.1021/ic050926d
_journal_volume 44
_journal_year 2005
_chemical_compound_source 'synthesis as described'
_chemical_formula_moiety 'C28 H30 Cl1 Cu1 N2 O4 S2, Cl O4'
_chemical_formula_sum 'C28 H30 Cl2 Cu N2 O8 S2'
_chemical_formula_weight 721.10
_chemical_name_systematic
;
 7-(9-anthracenylmethyl)-3,11-dithia-7,17-
 diazabicyclo[11.3.1]heptadeca-1(17),13,15-triene-?4S,N,S',N'-
 perchloratocopper(II) perchlorate
;
_space_group_IT_number 14
_symmetry_cell_setting monoclinic
_symmetry_space_group_name_Hall '-P 2ybc'
_symmetry_space_group_name_H-M 'P 1 21/c 1'
_atom_sites_solution_hydrogens geom
_atom_sites_solution_primary direct
_atom_sites_solution_secondary difmap
_audit_creation_method SHELXL-97
_cell_angle_alpha 90.00
_cell_angle_beta 95.403(5)
_cell_angle_gamma 90.00
_cell_formula_units_Z 4
_cell_length_a 8.901(3)
_cell_length_b 9.145(3)
_cell_length_c 35.075(10)
_cell_measurement_temperature 293(2)
_cell_volume 2842.4(16)
_computing_cell_refinement 'Bruker XSCANS'
_computing_data_collection 'Bruker XSCANS'
_computing_data_reduction 'Bruker SHELXTL'
_computing_molecular_graphics 'Bruker SHELXTL'
_computing_publication_material 'Bruker SHELXTL'
_computing_structure_refinement 'SHELXL-97 (Sheldrick, 1997)'
_computing_structure_solution 'DIRDIF ( Beurskens et al., 1996)'
_diffrn_ambient_temperature 293(2)
_diffrn_measured_fraction_theta_full 0.998
_diffrn_measured_fraction_theta_max 0.998
_diffrn_measurement_device_type 'Bruker P4'
_diffrn_measurement_method '\w scans'
_diffrn_radiation_monochromator graphite
_diffrn_radiation_source 'fine-focus sealed tube'
_diffrn_radiation_type MoK\a
_diffrn_radiation_wavelength 0.71073
_diffrn_reflns_av_R_equivalents 0.0748
_diffrn_reflns_av_sigmaI/netI 0.0739
_diffrn_reflns_limit_h_max 11
_diffrn_reflns_limit_h_min -11
_diffrn_reflns_limit_k_max 11
_diffrn_reflns_limit_k_min -11
_diffrn_reflns_limit_l_max 43
_diffrn_reflns_limit_l_min -43
_diffrn_reflns_number 23500
_diffrn_reflns_theta_full 26.46
_diffrn_reflns_theta_max 26.46
_diffrn_reflns_theta_min 1.17
_exptl_absorpt_coefficient_mu 1.160
_exptl_absorpt_correction_T_max 0.933
_exptl_absorpt_correction_T_min 0.570
_exptl_absorpt_correction_type multi-scan
_exptl_absorpt_process_details 'BRUKER SADABS (Sheldrick, 1996)'
_exptl_crystal_colour blue
_exptl_crystal_density_diffrn 1.685
_exptl_crystal_density_method 'not measured'
_exptl_crystal_description plate
_exptl_crystal_F_000 1484
_exptl_crystal_size_max 0.42
_exptl_crystal_size_mid 0.19
_exptl_crystal_size_min 0.06
_refine_diff_density_max 0.657
_refine_diff_density_min -0.813
_refine_diff_density_rms 0.135
_refine_ls_extinction_method none
_refine_ls_goodness_of_fit_ref 1.081
_refine_ls_hydrogen_treatment none
_refine_ls_matrix_type full
_refine_ls_number_parameters 424
_refine_ls_number_reflns 5843
_refine_ls_number_restraints 0
_refine_ls_restrained_S_all 1.081
_refine_ls_R_factor_all 0.1012
_refine_ls_R_factor_gt 0.0485
_refine_ls_shift/su_max 0.001
_refine_ls_shift/su_mean 0.000
_refine_ls_structure_factor_coef Fsqd
_refine_ls_weighting_details 'calc w=1/[\s^2^(Fo^2^)+(0.0589P)^2^+5.6273P] where P=(Fo^2^+2Fc^2^)/3'
_refine_ls_weighting_scheme calc
_refine_ls_wR_factor_gt 0.1092
_refine_ls_wR_factor_ref 0.1421
_reflns_number_gt 3741
_reflns_number_total 5843
_reflns_threshold_expression >2sigma(I)
_cod_data_source_file ic050926drom20050608_021110_1.cif
_cod_data_source_block culan
_cod_depositor_comments
;
The following automatic conversions were performed:
'_symmetry_cell_setting' value 'Monoclinic' changed to 'monoclinic'
according to '/home/saulius/struct/CIF-dictionaries/cif_core.dic'
dictionary named 'cif_core.dic' version 2.4.1 from 2010-06-29.

Automatic conversion script
Id: cif_fix_enum 1527 2010-12-29 10:47:43Z saulius 
;
_cod_database_code 4309870

loop_
_symmetry_equiv_pos_as_xyz
'x, y, z'
'-x, y+1/2, -z+1/2'
'-x, -y, -z'
'x, -y-1/2, z-1/2'

loop_
_atom_site_label
_atom_site_type_symbol
_atom_site_fract_x
_atom_site_fract_y
_atom_site_fract_z
_atom_site_U_iso_or_equiv
_atom_site_adp_type
_atom_site_occupancy
_atom_site_symmetry_multiplicity
_atom_site_calc_flag
_atom_site_refinement_flags
_atom_site_disorder_assembly
_atom_site_disorder_group
Cu Cu 0.25445(6) 0.18920(6) 0.351348(16) 0.01626(16) Uani 1 1 d . A .
C1 C 0.1437(5) 0.1384(5) 0.42688(13) 0.0191(10) Uani 1 1 d . . .
H1 H 0.1462 0.0571 0.4110 0.023 Uiso 1 1 calc R . .
C2 C 0.0126(5) 0.2137(5) 0.42803(14) 0.0222(11) Uani 1 1 d . . .
H2 H -0.0729 0.1832 0.4128 0.027 Uiso 1 1 calc R . .
C3 C 0.0036(5) 0.3370(6) 0.45173(15) 0.0269(12) Uani 1 1 d . . .
H3 H -0.0842 0.3926 0.4505 0.032 Uiso 1 1 calc R . .
C4 C 0.1243(5) 0.3741(6) 0.47646(14) 0.0236(11) Uani 1 1 d . . .
H4 H 0.1160 0.4514 0.4934 0.028 Uiso 1 1 calc R . .
C5 C 0.2627(5) 0.2969(5) 0.47695(13) 0.0165(10) Uani 1 1 d . . .
C6 C 0.2779(5) 0.1824(5) 0.44969(13) 0.0167(10) Uani 1 1 d . . .
C7 C 0.4210(5) 0.1185(5) 0.44599(13) 0.0153(10) Uani 1 1 d . . .
C8 C 0.5432(5) 0.1505(5) 0.47393(13) 0.0165(10) Uani 1 1 d . . .
C9 C 0.5223(5) 0.2568(5) 0.50290(13) 0.0195(10) Uani 1 1 d . . .
C10 C 0.3856(5) 0.3305(5) 0.50303(13) 0.0190(10) Uani 1 1 d . . .
H10 H 0.3760 0.4039 0.5210 0.023 Uiso 1 1 calc R . .
C11 C 0.6464(6) 0.2911(6) 0.53053(14) 0.0249(11) Uani 1 1 d . . .
H11 H 0.6343 0.3613 0.5492 0.030 Uiso 1 1 calc R . .
C12 C 0.7817(6) 0.2222(6) 0.52986(15) 0.0280(12) Uani 1 1 d . . .
H12 H 0.8610 0.2444 0.5481 0.034 Uiso 1 1 calc R . .
C13 C 0.8006(5) 0.1177(6) 0.50154(15) 0.0277(12) Uani 1 1 d . . .
H13 H 0.8934 0.0711 0.5014 0.033 Uiso 1 1 calc R . .
C14 C 0.6882(5) 0.0823(5) 0.47433(14) 0.0212(11) Uani 1 1 d . . .
H14 H 0.7053 0.0132 0.4558 0.025 Uiso 1 1 calc R . .
C15 C 0.4417(5) 0.0243(5) 0.41212(12) 0.0178(10) Uani 1 1 d . . .
H15A H 0.3561 -0.0414 0.4081 0.021 Uiso 1 1 calc R . .
H15B H 0.5313 -0.0352 0.4178 0.021 Uiso 1 1 calc R . .
N16 N 0.4572(4) 0.1079(4) 0.37536(11) 0.0170(8) Uani 1 1 d . . .
C17 C 0.5176(6) 0.0026(5) 0.34703(14) 0.0228(11) Uani 1 1 d . . .
H17A H 0.5244 0.0555 0.3233 0.027 Uiso 1 1 calc R . .
H17B H 0.6197 -0.0232 0.3568 0.027 Uiso 1 1 calc R . .
C18 C 0.4335(6) -0.1381(5) 0.33732(14) 0.0250(12) Uani 1 1 d . . .
H18A H 0.4056 -0.1818 0.3608 0.030 Uiso 1 1 calc R . .
H18B H 0.5009 -0.2055 0.3260 0.030 Uiso 1 1 calc R . .
C19 C 0.2923(6) -0.1198(5) 0.31000(14) 0.0241(11) Uani 1 1 d . . .
H19A H 0.2584 -0.2137 0.2996 0.029 Uiso 1 1 calc R . .
H19B H 0.3116 -0.0556 0.2890 0.029 Uiso 1 1 calc R . .
S20 S 0.15135(14) -0.04056(13) 0.33807(3) 0.0196(3) Uani 1 1 d . . .
C21 C -0.0020(6) 0.0133(6) 0.30338(14) 0.0246(11) Uani 1 1 d . . .
H21A H 0.0275 -0.0034 0.2778 0.030 Uiso 1 1 calc R . .
H21B H -0.0892 -0.0475 0.3066 0.030 Uiso 1 1 calc R . .
C22 C -0.0447(5) 0.1704(5) 0.30719(12) 0.0183(10) Uani 1 1 d . . .
C23 C -0.1836(6) 0.2208(6) 0.29188(13) 0.0226(11) Uani 1 1 d . . .
H23 H -0.2542 0.1565 0.2801 0.027 Uiso 1 1 calc R . .
C24 C -0.2163(6) 0.3670(6) 0.29428(14) 0.0256(12) Uani 1 1 d . . .
H24 H -0.3107 0.4019 0.2848 0.031 Uiso 1 1 calc R . .
C25 C -0.1089(5) 0.4617(6) 0.31069(14) 0.0243(11) Uani 1 1 d . . .
H25 H -0.1293 0.5612 0.3122 0.029 Uiso 1 1 calc R . .
C26 C 0.0289(5) 0.4073(5) 0.32483(13) 0.0195(10) Uani 1 1 d . . .
N27 N 0.0603(4) 0.2631(4) 0.32433(11) 0.0181(9) Uani 1 1 d . . .
C28 C 0.1564(6) 0.5058(5) 0.34016(14) 0.0236(11) Uani 1 1 d . . .
H28A H 0.1160 0.5974 0.3486 0.028 Uiso 1 1 calc R . .
H28B H 0.2209 0.5270 0.3201 0.028 Uiso 1 1 calc R . .
S29 S 0.26489(13) 0.41755(13) 0.37972(3) 0.0185(3) Uani 1 1 d . . .
C30 C 0.4566(5) 0.4733(6) 0.37467(14) 0.0236(11) Uani 1 1 d . . .
H30A H 0.4770 0.4686 0.3480 0.028 Uiso 1 1 calc R . .
H30B H 0.4728 0.5729 0.3836 0.028 Uiso 1 1 calc R . .
C31 C 0.5599(6) 0.3691(6) 0.39864(14) 0.0242(11) Uani 1 1 d . . .
H31A H 0.6578 0.4152 0.4038 0.029 Uiso 1 1 calc R . .
H31B H 0.5189 0.3545 0.4230 0.029 Uiso 1 1 calc R . .
C32 C 0.5821(5) 0.2213(5) 0.38086(14) 0.0203(11) Uani 1 1 d . . .
H32A H 0.6657 0.1751 0.3961 0.024 Uiso 1 1 calc R . .
H32B H 0.6159 0.2394 0.3558 0.024 Uiso 1 1 calc R . .
Cl1 Cl 0.83122(13) -0.24232(13) 0.38997(4) 0.0232(3) Uani 1 1 d . . .
O1 O 0.8038(5) -0.2333(5) 0.34932(11) 0.0450(11) Uani 1 1 d . . .
O2 O 0.9419(5) -0.3513(5) 0.39987(12) 0.0497(12) Uani 1 1 d . . .
O3 O 0.8825(5) -0.1038(5) 0.40445(15) 0.0545(13) Uani 1 1 d . . .
O4 O 0.6921(4) -0.2764(4) 0.40574(12) 0.0401(10) Uani 1 1 d . . .
Cl2 Cl 0.3408(8) 0.2757(6) 0.25870(15) 0.0160(13) Uani 0.65 1 d P A 1
O5 O 0.3623(10) 0.4154(9) 0.2420(2) 0.049(2) Uani 0.65 1 d P A 1
O6 O 0.4443(10) 0.1720(9) 0.2418(2) 0.048(2) Uani 0.65 1 d P A 1
O7 O 0.1900(12) 0.2254(13) 0.2488(4) 0.045(3) Uani 0.65 1 d P A 1
Cl2B Cl 0.3490(19) 0.2864(18) 0.2600(5) 0.052(5) Uani 0.35 1 d P A 2
O5B O 0.2764(18) 0.4263(15) 0.2573(4) 0.052(4) Uani 0.35 1 d P A 2
O6B O 0.4724(15) 0.278(2) 0.2414(4) 0.057(5) Uani 0.35 1 d P A 2
O7B O 0.238(2) 0.173(2) 0.2524(6) 0.027(4) Uani 0.35 1 d P A 2
O8 O 0.3845(4) 0.2774(4) 0.30027(10) 0.0307(9) Uani 1 1 d . . .

loop_
_atom_site_aniso_label
_atom_site_aniso_U_11
_atom_site_aniso_U_22
_atom_site_aniso_U_33
_atom_site_aniso_U_23
_atom_site_aniso_U_13
_atom_site_aniso_U_12
Cu 0.0151(3) 0.0136(3) 0.0200(3) 0.0000(2) 0.0016(2) 0.0002(2)
C1 0.016(2) 0.024(3) 0.017(2) 0.000(2) 0.0037(19) -0.003(2)
C2 0.012(2) 0.028(3) 0.026(3) 0.003(2) 0.001(2) -0.002(2)
C3 0.006(2) 0.034(3) 0.041(3) -0.001(3) 0.005(2) 0.005(2)
C4 0.016(3) 0.028(3) 0.027(3) -0.006(2) 0.003(2) 0.004(2)
C5 0.012(2) 0.018(2) 0.021(2) 0.002(2) 0.0053(18) 0.0000(19)
C6 0.012(2) 0.020(3) 0.019(2) 0.003(2) 0.0025(18) -0.002(2)
C7 0.012(2) 0.015(2) 0.020(2) 0.0044(19) 0.0044(18) -0.0007(19)
C8 0.010(2) 0.022(3) 0.017(2) 0.0058(19) 0.0024(18) -0.0002(19)
C9 0.014(2) 0.024(3) 0.020(2) 0.005(2) 0.0001(19) -0.004(2)
C10 0.018(2) 0.021(3) 0.018(2) -0.005(2) 0.0036(19) -0.001(2)
C11 0.024(3) 0.026(3) 0.024(3) -0.002(2) 0.000(2) -0.008(2)
C12 0.019(3) 0.035(3) 0.028(3) 0.009(2) -0.006(2) -0.006(2)
C13 0.011(2) 0.038(3) 0.035(3) 0.017(3) 0.004(2) 0.004(2)
C14 0.020(3) 0.022(3) 0.022(3) 0.007(2) 0.007(2) 0.005(2)
C15 0.021(3) 0.014(2) 0.019(2) 0.0029(19) 0.0038(19) 0.001(2)
N16 0.016(2) 0.015(2) 0.020(2) 0.0015(16) 0.0047(16) 0.0032(17)
C17 0.021(3) 0.025(3) 0.024(3) -0.001(2) 0.009(2) 0.008(2)
C18 0.031(3) 0.020(3) 0.026(3) -0.003(2) 0.011(2) 0.010(2)
C19 0.035(3) 0.017(3) 0.021(3) -0.004(2) 0.006(2) 0.002(2)
S20 0.0223(6) 0.0162(6) 0.0203(6) -0.0005(5) 0.0026(5) -0.0008(5)
C21 0.023(3) 0.025(3) 0.025(3) -0.001(2) -0.002(2) -0.004(2)
C22 0.021(3) 0.020(3) 0.014(2) -0.0004(19) 0.0021(19) -0.003(2)
C23 0.021(3) 0.030(3) 0.017(2) 0.001(2) 0.001(2) -0.005(2)
C24 0.015(3) 0.039(3) 0.023(3) 0.002(2) 0.002(2) 0.003(2)
C25 0.022(3) 0.027(3) 0.024(3) 0.003(2) 0.005(2) 0.010(2)
C26 0.017(2) 0.018(3) 0.023(3) 0.000(2) 0.001(2) 0.001(2)
N27 0.020(2) 0.016(2) 0.019(2) 0.0017(17) 0.0039(16) -0.0012(17)
C28 0.025(3) 0.013(2) 0.031(3) 0.002(2) -0.004(2) 0.004(2)
S29 0.0183(6) 0.0153(6) 0.0217(6) -0.0005(5) 0.0008(5) 0.0003(5)
C30 0.023(3) 0.019(3) 0.028(3) 0.001(2) 0.000(2) -0.005(2)
C31 0.020(3) 0.026(3) 0.026(3) 0.005(2) 0.000(2) -0.008(2)
C32 0.013(2) 0.023(3) 0.026(3) 0.006(2) 0.0043(19) -0.002(2)
Cl1 0.0185(6) 0.0202(6) 0.0308(7) -0.0064(5) 0.0008(5) 0.0002(5)
O1 0.054(3) 0.052(3) 0.029(2) 0.001(2) 0.0077(19) 0.023(2)
O2 0.043(3) 0.053(3) 0.049(3) -0.011(2) -0.011(2) 0.032(2)
O3 0.032(2) 0.036(3) 0.098(4) -0.031(3) 0.019(2) -0.013(2)
O4 0.030(2) 0.044(3) 0.048(2) 0.005(2) 0.0110(19) -0.0115(19)
Cl2 0.021(3) 0.0136(19) 0.014(2) 0.0092(14) 0.0064(18) 0.0025(17)
O5 0.068(6) 0.036(4) 0.042(5) 0.018(4) 0.007(4) -0.004(4)
O6 0.053(5) 0.048(5) 0.046(4) -0.011(4) 0.014(4) 0.025(4)
O7 0.026(6) 0.077(10) 0.031(5) -0.010(6) -0.003(4) -0.015(5)
Cl2B 0.021(6) 0.077(10) 0.056(7) 0.012(6) -0.014(5) -0.019(5)
O5B 0.068(11) 0.029(8) 0.054(10) 0.025(7) -0.024(8) 0.005(8)
O6B 0.021(7) 0.130(16) 0.024(7) -0.006(9) 0.017(5) -0.016(9)
O7B 0.031(11) 0.029(10) 0.021(7) -0.005(7) 0.005(8) -0.020(7)
O8 0.029(2) 0.040(2) 0.024(2) 0.0027(17) 0.0058(16) -0.0041(17)

loop_
_atom_type_symbol
_atom_type_description
_atom_type_scat_dispersion_real
_atom_type_scat_dispersion_imag
_atom_type_scat_source
C C 0.0033 0.0016 'International Tables Vol C Tables 4.2.6.8 and 6.1.1.4'
H H 0.0000 0.0000 'International Tables Vol C Tables 4.2.6.8 and 6.1.1.4'
Cu Cu 0.3201 1.2651 'International Tables Vol C Tables 4.2.6.8 and 6.1.1.4'
N N 0.0061 0.0033 'International Tables Vol C Tables 4.2.6.8 and 6.1.1.4'
S S 0.1246 0.1234 'International Tables Vol C Tables 4.2.6.8 and 6.1.1.4'
Cl Cl 0.1484 0.1585 'International Tables Vol C Tables 4.2.6.8 and 6.1.1.4'
O O 0.0106 0.0060 'International Tables Vol C Tables 4.2.6.8 and 6.1.1.4'

loop_
_geom_angle_atom_site_label_1
_geom_angle_atom_site_label_2
_geom_angle_atom_site_label_3
_geom_angle
_geom_angle_site_symmetry_1
_geom_angle_site_symmetry_3
_geom_angle_publ_flag
N27 Cu N16 175.95(15) . . ?
N27 Cu S29 84.09(12) . . ?
N16 Cu S29 98.76(12) . . ?
N27 Cu S20 84.47(12) . . ?
N16 Cu S20 94.00(12) . . ?
S29 Cu S20 154.53(5) . . ?
N27 Cu O8 89.36(14) . . ?
N16 Cu O8 87.72(14) . . ?
S29 Cu O8 90.89(10) . . ?
S20 Cu O8 111.66(10) . . ?
C2 C1 C6 121.0(5) . . ?
C1 C2 C3 121.4(5) . . ?
C4 C3 C2 119.4(5) . . ?
C3 C4 C5 121.2(5) . . ?
C10 C5 C4 121.7(4) . . ?
C10 C5 C6 118.8(4) . . ?
C4 C5 C6 119.4(4) . . ?
C7 C6 C1 122.8(4) . . ?
C7 C6 C5 120.3(4) . . ?
C1 C6 C5 116.9(4) . . ?
C6 C7 C8 119.1(4) . . ?
C6 C7 C15 119.3(4) . . ?
C8 C7 C15 121.5(4) . . ?
C7 C8 C9 119.1(4) . . ?
C7 C8 C14 123.1(4) . . ?
C9 C8 C14 117.8(4) . . ?
C10 C9 C8 120.2(4) . . ?
C10 C9 C11 120.7(5) . . ?
C8 C9 C11 119.0(4) . . ?
C9 C10 C5 121.6(4) . . ?
C12 C11 C9 120.9(5) . . ?
C11 C12 C13 119.6(5) . . ?
C14 C13 C12 122.2(5) . . ?
C13 C14 C8 120.5(5) . . ?
C7 C15 N16 114.4(4) . . ?
C15 N16 C17 107.6(4) . . ?
C15 N16 C32 111.1(4) . . ?
C17 N16 C32 102.5(3) . . ?
C15 N16 Cu 112.6(3) . . ?
C17 N16 Cu 108.2(3) . . ?
C32 N16 Cu 114.1(3) . . ?
C18 C17 N16 119.3(4) . . ?
C17 C18 C19 114.3(4) . . ?
C18 C19 S20 106.0(3) . . ?
C21 S20 C19 105.1(2) . . ?
C21 S20 Cu 98.48(17) . . ?
C19 S20 Cu 100.94(17) . . ?
C22 C21 S20 112.6(3) . . ?
N27 C22 C23 121.1(4) . . ?
N27 C22 C21 117.9(4) . . ?
C23 C22 C21 120.8(4) . . ?
C24 C23 C22 119.3(5) . . ?
C23 C24 C25 119.7(5) . . ?
C26 C25 C24 119.1(5) . . ?
N27 C26 C25 121.9(5) . . ?
N27 C26 C28 116.1(4) . . ?
C25 C26 C28 121.9(4) . . ?
C26 N27 C22 118.8(4) . . ?
C26 N27 Cu 119.5(3) . . ?
C22 N27 Cu 121.6(3) . . ?
C26 C28 S29 109.7(3) . . ?
C28 S29 C30 103.9(2) . . ?
C28 S29 Cu 94.35(17) . . ?
C30 S29 Cu 102.29(17) . . ?
C31 C30 S29 107.2(3) . . ?
C32 C31 C30 115.4(4) . . ?
C31 C32 N16 122.7(4) . . ?
O2 Cl1 O3 110.2(3) . . ?
O2 Cl1 O1 109.5(2) . . ?
O3 Cl1 O1 108.9(3) . . ?
O2 Cl1 O4 110.9(3) . . ?
O3 Cl1 O4 108.4(2) . . ?
O1 Cl1 O4 108.9(3) . . ?
O5 Cl2 O7 110.3(7) . . ?
O5 Cl2 O8 111.4(5) . . ?
O7 Cl2 O8 113.4(7) . . ?
O5 Cl2 O6 107.2(6) . . ?
O7 Cl2 O6 107.5(7) . . ?
O8 Cl2 O6 106.6(5) . . ?
O6B Cl2B O8 111.6(13) . . ?
O6B Cl2B O5B 113.9(17) . . ?
O8 Cl2B O5B 100.1(12) . . ?
O6B Cl2B O7B 116.8(17) . . ?
O8 Cl2B O7B 103.1(13) . . ?
O5B Cl2B O7B 109.5(14) . . ?
Cl2B O8 Cl2 4.6(9) . . ?
Cl2B O8 Cu 133.9(7) . . ?
Cl2 O8 Cu 130.1(3) . . ?

loop_
_geom_bond_atom_site_label_1
_geom_bond_atom_site_label_2
_geom_bond_distance
_geom_bond_site_symmetry_2
_geom_bond_publ_flag
Cu N27 2.008(4) . ?
Cu N16 2.057(4) . ?
Cu S29 2.3114(15) . ?
Cu S20 2.3223(15) . ?
Cu O8 2.364(3) . ?
C1 C2 1.358(7) . ?
C1 C6 1.432(6) . ?
C2 C3 1.407(7) . ?
C3 C4 1.359(7) . ?
C4 C5 1.419(6) . ?
C5 C10 1.392(6) . ?
C5 C6 1.433(7) . ?
C6 C7 1.419(6) . ?
C7 C8 1.424(6) . ?
C7 C15 1.493(6) . ?
C8 C9 1.431(7) . ?
C8 C14 1.432(6) . ?
C9 C10 1.391(7) . ?
C9 C11 1.434(7) . ?
C11 C12 1.361(7) . ?
C12 C13 1.400(8) . ?
C13 C14 1.356(7) . ?
C15 N16 1.516(6) . ?
N16 C17 1.518(6) . ?
N16 C32 1.520(6) . ?
C17 C18 1.511(7) . ?
C18 C19 1.516(7) . ?
C19 S20 1.817(5) . ?
S20 C21 1.809(5) . ?
C21 C22 1.495(7) . ?
C22 N27 1.360(6) . ?
C22 C23 1.380(7) . ?
C23 C24 1.373(7) . ?
C24 C25 1.376(7) . ?
C25 C26 1.372(6) . ?
C26 N27 1.348(6) . ?
C26 C28 1.507(7) . ?
C28 S29 1.805(5) . ?
S29 C30 1.806(5) . ?
C30 C31 1.521(7) . ?
C31 C32 1.509(7) . ?
Cl1 O2 1.421(4) . ?
Cl1 O3 1.424(4) . ?
Cl1 O1 1.426(4) . ?
Cl1 O4 1.437(4) . ?
Cl2 O5 1.426(9) . ?
Cl2 O7 1.430(14) . ?
Cl2 O8 1.474(7) . ?
Cl2 O6 1.483(9) . ?
Cl2B O6B 1.332(19) . ?
Cl2B O8 1.420(16) . ?
Cl2B O5B 1.43(2) . ?
Cl2B O7B 1.44(3) . ?
